data_2220055
loop_
_publ_author_name
'Wang, Hong-Mei'
'Chen, Li-Li'
'Hu, Ting'
'Zeng, Xiao-Hua'

_publ_section_title
2-(4-Bromophenoxy)-3-isopropyl-5,6,7,8-tetrahydro-1-benzothieno[2,3-<i>d</i>]pyrimidin-4(3<i>H</i>)-one
_journal_coeditor_code AT2674
_journal_issue 12
_journal_name_full 'Acta Crystallographica Section E'
_journal_page_first o2404
_journal_paper_doi 10.1107/S160053680803732X
_journal_volume 64
_journal_year 2008
_chemical_formula_moiety 'C19 H19 Br N2 O2 S'
_chemical_formula_sum 'C19 H19 Br N2 O2 S'
_chemical_formula_weight 419.33
_chemical_melting_point 478
_chemical_name_systematic
;
 2-(4-Bromo-phenoxy)-3-isopropyl-5,6,7,8-tetrahydro
-benzothieno[2,3-d]pyrimidin-4(3H)-one
;
_space_group_IT_number 4
_symmetry_cell_setting monoclinic
_symmetry_space_group_name_Hall 'P 2yb'
_symmetry_space_group_name_H-M 'P 1 21 1'
_atom_sites_solution_hydrogens geom
_atom_sites_solution_primary direct
_atom_sites_solution_secondary difmap
_cell_angle_alpha 90.00
_cell_angle_beta 115.5410(10)
_cell_angle_gamma 90.00
_cell_formula_units_Z 2
_cell_length_a 13.3957(7)
_cell_length_b 5.7366(3)
_cell_length_c 13.3956(7)
_cell_measurement_reflns_used 2048
_cell_measurement_temperature 298(2)
_cell_measurement_theta_max 24.54
_cell_measurement_theta_min 2.85
_cell_volume 928.80(8)
_computing_cell_refinement 'SAINT (Bruker, 2001)'
_computing_data_collection 'SMART (Bruker, 2001)'
_computing_data_reduction SAINT
_computing_molecular_graphics 'PLATON (Spek, 2003)'
_computing_publication_material 'SHELXTL (Sheldrick, 1997)'
_computing_structure_refinement 'SHELXL-97 (Sheldrick, 1997)'
_computing_structure_solution 'SHELXS-97 (Sheldrick, 1990)'
_diffrn_ambient_temperature 298(2)
_diffrn_measured_fraction_theta_full 0.999
_diffrn_measured_fraction_theta_max 0.999
_diffrn_measurement_device_type 'Bruker SMART CCD area-detector'
_diffrn_measurement_method '\f and \w scans'
_diffrn_radiation_monochromator graphite
_diffrn_radiation_source 'fine-focus sealed tube'
_diffrn_radiation_type MoK\a
_diffrn_radiation_wavelength 0.71073
_diffrn_reflns_av_R_equivalents 0.1062
_diffrn_reflns_av_sigmaI/netI 0.1024
_diffrn_reflns_limit_h_max 15
_diffrn_reflns_limit_h_min -13
_diffrn_reflns_limit_k_max 6
_diffrn_reflns_limit_k_min -6
_diffrn_reflns_limit_l_max 15
_diffrn_reflns_limit_l_min -15
_diffrn_reflns_number 5798
_diffrn_reflns_theta_full 25.00
_diffrn_reflns_theta_max 25.00
_diffrn_reflns_theta_min 1.68
_exptl_absorpt_coefficient_mu 2.340
_exptl_absorpt_correction_T_max 0.7997
_exptl_absorpt_correction_T_min 0.6519
_exptl_absorpt_correction_type multi-scan
_exptl_absorpt_process_details '(SADABS; Sheldrick, 1996)'
_exptl_crystal_colour colorless
_exptl_crystal_density_diffrn 1.499
_exptl_crystal_density_method 'not measured'
_exptl_crystal_description block
_exptl_crystal_F_000 428
_exptl_crystal_size_max 0.20
_exptl_crystal_size_mid 0.10
_exptl_crystal_size_min 0.10
_refine_diff_density_max 0.674
_refine_diff_density_min -0.625
_refine_ls_abs_structure_details 'Flack (1983), 1424 Friedel pairs'
_refine_ls_abs_structure_Flack 0.00(8)
_refine_ls_extinction_method none
_refine_ls_goodness_of_fit_ref 1.074
_refine_ls_hydrogen_treatment constr
_refine_ls_matrix_type full
_refine_ls_number_parameters 228
_refine_ls_number_reflns 3228
_refine_ls_number_restraints 1
_refine_ls_restrained_S_all 1.074
_refine_ls_R_factor_all 0.0955
_refine_ls_R_factor_gt 0.0665
_refine_ls_shift/su_max 0.001
_refine_ls_shift/su_mean 0.000
_refine_ls_structure_factor_coef Fsqd
_refine_ls_weighting_details 'calc w=1/[\s^2^(Fo^2^)+(0.1151P)^2^+0.0000P] where P=(Fo^2^+2Fc^2^)/3'
_refine_ls_weighting_scheme calc
_refine_ls_wR_factor_gt 0.1702
_refine_ls_wR_factor_ref 0.2037
_reflns_number_gt 2346
_reflns_number_total 3228
_reflns_threshold_expression I>2\s(I)
_cod_data_source_file at2674.cif
_cod_data_source_block I
_cod_depositor_comments
;
The following automatic conversions were performed:
'_symmetry_cell_setting' value 'Monoclinic' changed to 'monoclinic'
according to '/home/saulius/struct/CIF-dictionaries/cif_core.dic'
dictionary named 'cif_core.dic' version 2.4.1 from 2010-06-29.

Automatic conversion script
Id: cif_fix_enum 1527 2010-12-29 10:47:43Z saulius 

The following automatic conversions were performed:

'_chemical_melting_point' value '478K' was changed to '478' - the
value should be numeric and without a unit designator.

Automatic conversion script
Id: cif_fix_values 1646 2011-03-28 12:23:43Z adriana 

The following automatic conversions were performed:

'_chemical_melting_point' value '478K' was changed to '478' - the
value should be numeric and without a unit
designator.

'_symmetry_cell_setting' value 'Monoclinic' changed to
'monoclinic' according to
/home/saulius/struct/CIF-dictionaries/cif_core.dic dictionary named
'cif_core.dic' version 2.4.1 from 2010-06-29.

Automatic conversion script
Id: cif_fix_values 1715 2011-07-08 13:25:40Z adriana 
;
_cod_original_cell_volume 928.81(8)
_cod_original_sg_symbol_H-M 'P 21'
_cod_database_code 2220055
_cod_database_fobs_code 2220055

loop_
_symmetry_equiv_pos_as_xyz
'x, y, z'
'-x, y+1/2, -z'

loop_
_atom_site_type_symbol
_atom_site_label
_atom_site_fract_x
_atom_site_fract_y
_atom_site_fract_z
_atom_site_U_iso_or_equiv
_atom_site_adp_type
_atom_site_calc_flag
_atom_site_refinement_flags
_atom_site_occupancy
Br Br1 0.84533(6) 0.7555(2) 0.71718(7) 0.0762(4) Uani d . 1
C C1 0.0942(6) 1.2447(18) 0.8813(6) 0.0534(18) Uani d . 1
H H1A 0.0444 1.3157 0.8118 0.064 Uiso calc R 1
H H1B 0.0650 1.0921 0.8853 0.064 Uiso calc R 1
C C2 0.0967(9) 1.390(3) 0.9738(10) 0.103(5) Uani d . 1
H H2A 0.0231 1.4514 0.9536 0.124 Uiso calc R 1
H H2B 0.1152 1.2908 1.0380 0.124 Uiso calc R 1
C C3 0.1719(9) 1.578(2) 1.0038(11) 0.093(4) Uani d . 1
H H3A 0.1730 1.6464 1.0704 0.111 Uiso calc R 1
H H3B 0.1416 1.6942 0.9459 0.111 Uiso calc R 1
C C4 0.2917(7) 1.537(2) 1.0246(7) 0.067(3) Uani d . 1
H H4A 0.3234 1.6797 1.0119 0.081 Uiso calc R 1
H H4B 0.3351 1.4885 1.1006 0.081 Uiso calc R 1
C C5 0.2930(6) 1.3513(13) 0.9472(6) 0.0460(19) Uani d . 1
C C6 0.2071(5) 1.2157(15) 0.8824(5) 0.046(2) Uani d . 1
C C7 0.2363(6) 1.0548(14) 0.8163(6) 0.0405(16) Uani d . 1
C C8 0.3446(6) 1.0816(16) 0.8335(6) 0.052(2) Uani d . 1
C C9 0.1666(6) 0.9073(15) 0.7312(6) 0.0457(18) Uani d . 1
C C10 0.3302(6) 0.8295(14) 0.7015(6) 0.047(2) Uani d . 1
C C11 0.1472(6) 0.6545(14) 0.5719(6) 0.0459(18) Uani d . 1
H H11 0.0726 0.6617 0.5683 0.055 Uiso calc R 1
C C12 0.1754(9) 0.3997(19) 0.5775(8) 0.079(3) Uani d . 1
H H12A 0.1906 0.3406 0.6497 0.119 Uiso calc R 1
H H12B 0.2395 0.3796 0.5638 0.119 Uiso calc R 1
H H12C 0.1142 0.3161 0.5228 0.119 Uiso calc R 1
C C13 0.1386(8) 0.767(2) 0.4657(6) 0.071(2) Uani d . 1
H H13A 0.2104 0.7707 0.4661 0.107 Uiso calc R 1
H H13B 0.1112 0.9233 0.4608 0.107 Uiso calc R 1
H H13C 0.0889 0.6784 0.4033 0.107 Uiso calc R 1
C C14 0.4794(6) 0.7242(18) 0.6612(7) 0.055(2) Uani d . 1
C C15 0.5512(8) 0.553(2) 0.7233(8) 0.073(3) Uani d . 1
H H15 0.5268 0.4320 0.7536 0.087 Uiso calc R 1
C C16 0.6596(8) 0.563(2) 0.7394(9) 0.074(3) Uani d . 1
H H16 0.7096 0.4498 0.7815 0.088 Uiso calc R 1
C C17 0.6938(5) 0.741(2) 0.6934(6) 0.061(2) Uani d . 1
C C18 0.6221(7) 0.9049(19) 0.6317(8) 0.066(2) Uani d . 1
H H18 0.6458 1.0245 0.6002 0.079 Uiso calc R 1
C C19 0.5134(8) 0.895(2) 0.6152(9) 0.073(3) Uani d . 1
H H19 0.4634 1.0073 0.5720 0.088 Uiso calc R 1
N N1 0.3955(5) 0.9634(13) 0.7793(6) 0.0527(17) Uani d . 1
N N2 0.2193(4) 0.7931(13) 0.6717(4) 0.0415(13) Uani d . 1
O O1 0.0683(4) 0.8637(12) 0.7061(5) 0.0664(19) Uani d . 1
O O2 0.3666(4) 0.7053(13) 0.6384(5) 0.072(2) Uani d . 1
S S1 0.41333(15) 1.2916(5) 0.93045(17) 0.0604(6) Uani d . 1

loop_
_atom_site_aniso_label
_atom_site_aniso_U_11
_atom_site_aniso_U_22
_atom_site_aniso_U_33
_atom_site_aniso_U_12
_atom_site_aniso_U_13
_atom_site_aniso_U_23
Br1 0.0420(4) 0.1275(10) 0.0622(5) -0.0010(6) 0.0253(4) -0.0105(6)
C1 0.048(4) 0.055(5) 0.061(4) -0.001(5) 0.027(3) 0.001(5)
C2 0.063(6) 0.162(13) 0.089(8) -0.006(7) 0.037(6) -0.052(8)
C3 0.079(7) 0.105(10) 0.106(9) -0.008(7) 0.051(7) -0.036(8)
C4 0.059(5) 0.090(7) 0.043(4) 0.009(5) 0.013(4) -0.009(5)
C5 0.045(4) 0.050(5) 0.038(4) 0.004(3) 0.014(3) 0.001(3)
C6 0.039(4) 0.057(6) 0.036(3) 0.007(4) 0.011(3) 0.004(4)
C7 0.032(3) 0.052(4) 0.033(3) 0.007(3) 0.010(3) 0.002(3)
C8 0.033(4) 0.070(6) 0.043(4) -0.004(4) 0.006(3) -0.002(4)
C9 0.037(4) 0.055(5) 0.040(4) -0.004(4) 0.012(3) 0.006(3)
C10 0.038(4) 0.053(5) 0.049(4) 0.004(3) 0.018(3) -0.006(3)
C11 0.037(4) 0.053(5) 0.044(4) -0.009(3) 0.013(3) -0.004(3)
C12 0.100(8) 0.058(6) 0.061(6) -0.002(6) 0.016(6) 0.001(5)
C13 0.083(6) 0.069(6) 0.044(4) 0.001(6) 0.011(4) 0.007(5)
C14 0.039(4) 0.068(6) 0.061(4) -0.009(4) 0.024(3) -0.022(5)
C15 0.054(5) 0.088(8) 0.076(7) -0.002(5) 0.028(5) 0.010(6)
C16 0.050(5) 0.093(8) 0.076(6) 0.004(5) 0.027(5) 0.019(6)
C17 0.034(3) 0.106(7) 0.043(4) 0.005(6) 0.016(3) -0.019(6)
C18 0.049(5) 0.072(6) 0.074(6) 0.000(5) 0.023(5) 0.016(5)
C19 0.048(5) 0.077(7) 0.084(7) 0.011(5) 0.019(5) 0.009(5)
N1 0.034(3) 0.063(5) 0.057(4) -0.007(3) 0.016(3) -0.022(4)
N2 0.031(3) 0.049(4) 0.043(3) -0.005(3) 0.013(2) 0.002(3)
O1 0.033(3) 0.103(6) 0.062(3) -0.012(3) 0.018(2) -0.019(3)
O2 0.039(3) 0.098(6) 0.079(4) -0.011(3) 0.025(3) -0.041(4)
S1 0.0373(9) 0.0736(16) 0.0600(11) -0.0053(11) 0.0114(8) -0.0194(12)

loop_
_atom_type_symbol
_atom_type_description
_atom_type_scat_dispersion_real
_atom_type_scat_dispersion_imag
_atom_type_scat_source
C C 0.0033 0.0016 'International Tables Vol C Tables 4.2.6.8 and 6.1.1.4'
H H 0.0000 0.0000 'International Tables Vol C Tables 4.2.6.8 and 6.1.1.4'
N N 0.0061 0.0033 'International Tables Vol C Tables 4.2.6.8 and 6.1.1.4'
O O 0.0106 0.0060 'International Tables Vol C Tables 4.2.6.8 and 6.1.1.4'
S S 0.1246 0.1234 'International Tables Vol C Tables 4.2.6.8 and 6.1.1.4'
Br Br -0.2901 2.4595 'International Tables Vol C Tables 4.2.6.8 and 6.1.1.4'

loop_
_geom_angle_atom_site_label_1
_geom_angle_atom_site_label_2
_geom_angle_atom_site_label_3
_geom_angle
C2 C1 C6 113.0(7)
C2 C1 H1A 109.0
C6 C1 H1A 109.0
C2 C1 H1B 109.0
C6 C1 H1B 109.0
H1A C1 H1B 107.8
C3 C2 C1 115.1(10)
C3 C2 H2A 108.5
C1 C2 H2A 108.5
C3 C2 H2B 108.5
C1 C2 H2B 108.5
H2A C2 H2B 107.5
C2 C3 C4 120.1(11)
C2 C3 H3A 107.3
C4 C3 H3A 107.3
C2 C3 H3B 107.3
C4 C3 H3B 107.3
H3A C3 H3B 106.9
C5 C4 C3 108.0(8)
C5 C4 H4A 110.1
C3 C4 H4A 110.1
C5 C4 H4B 110.1
C3 C4 H4B 110.1
H4A C4 H4B 108.4
C6 C5 C4 126.6(7)
C6 C5 S1 112.4(5)
C4 C5 S1 121.0(6)
C5 C6 C7 112.3(6)
C5 C6 C1 120.9(7)
C7 C6 C1 126.7(7)
C8 C7 C9 119.2(7)
C8 C7 C6 111.8(7)
C9 C7 C6 128.4(6)
N1 C8 C7 125.8(7)
N1 C8 S1 121.3(5)
C7 C8 S1 112.8(6)
O1 C9 C7 126.9(7)
O1 C9 N2 118.7(7)
C7 C9 N2 114.4(6)
N1 C10 O2 121.4(6)
N1 C10 N2 126.6(7)
O2 C10 N2 112.0(6)
N2 C11 C12 114.8(7)
N2 C11 C13 111.6(7)
C12 C11 C13 112.1(8)
N2 C11 H11 105.8
C12 C11 H11 105.8
C13 C11 H11 105.8
C11 C12 H12A 109.5
C11 C12 H12B 109.5
H12A C12 H12B 109.5
C11 C12 H12C 109.5
H12A C12 H12C 109.5
H12B C12 H12C 109.5
C11 C13 H13A 109.5
C11 C13 H13B 109.5
H13A C13 H13B 109.5
C11 C13 H13C 109.5
H13A C13 H13C 109.5
H13B C13 H13C 109.5
C19 C14 C15 121.0(8)
C19 C14 O2 120.1(9)
C15 C14 O2 118.6(9)
C16 C15 C14 118.6(10)
C16 C15 H15 120.7
C14 C15 H15 120.7
C17 C16 C15 119.9(10)
C17 C16 H16 120.1
C15 C16 H16 120.1
C18 C17 C16 120.6(7)
C18 C17 Br1 119.9(8)
C16 C17 Br1 119.5(8)
C17 C18 C19 119.7(10)
C17 C18 H18 120.1
C19 C18 H18 120.1
C14 C19 C18 120.2(9)
C14 C19 H19 119.9
C18 C19 H19 119.9
C10 N1 C8 113.9(6)
C10 N2 C9 119.9(6)
C10 N2 C11 122.7(6)
C9 N2 C11 117.2(5)
C10 O2 C14 117.8(6)
C8 S1 C5 90.6(4)

loop_
_geom_bond_atom_site_label_1
_geom_bond_atom_site_label_2
_geom_bond_distance
Br1 C17 1.916(7)
C1 C2 1.481(14)
C1 C6 1.515(9)
C1 H1A 0.9700
C1 H1B 0.9700
C2 C3 1.410(18)
C2 H2A 0.9700
C2 H2B 0.9700
C3 C4 1.523(14)
C3 H3A 0.9700
C3 H3B 0.9700
C4 C5 1.492(12)
C4 H4A 0.9700
C4 H4B 0.9700
C5 C6 1.350(11)
C5 S1 1.754(8)
C6 C7 1.445(10)
C7 C8 1.375(10)
C7 C9 1.404(11)
C8 N1 1.370(10)
C8 S1 1.719(9)
C9 O1 1.236(9)
C9 N2 1.431(10)
C10 N1 1.287(10)
C10 O2 1.347(9)
C10 N2 1.378(8)
C11 N2 1.497(9)
C11 C12 1.504(14)
C11 C13 1.521(12)
C11 H11 0.9800
C12 H12A 0.9600
C12 H12B 0.9600
C12 H12C 0.9600
C13 H13A 0.9600
C13 H13B 0.9600
C13 H13C 0.9600
C14 C19 1.336(15)
C14 C15 1.377(15)
C14 O2 1.412(9)
C15 C16 1.374(13)
C15 H15 0.9300
C16 C17 1.370(15)
C16 H16 0.9300
C17 C18 1.342(14)
C18 C19 1.377(12)
C18 H18 0.9300
C19 H19 0.9300

loop_
_geom_hbond_atom_site_label_D
_geom_hbond_atom_site_label_H
_geom_hbond_atom_site_label_A
_geom_hbond_distance_DH
_geom_hbond_distance_HA
_geom_hbond_distance_DA
_geom_hbond_angle_DHA
_geom_hbond_publ_flag
C11 H11 O1 0.98 2.20 2.726(10) 112.1 y
C12 H12B O2 0.96 2.43 2.915(13) 110.7 y
C13 H13A O2 0.96 2.38 2.951(10) 117.4 y
C12 H12B Cg1 0.96 2.92 3.854(11) 165 y
C12 H12B Cg2 0.96 2.71 3.434(11) 133 y

loop_
_geom_torsion_atom_site_label_1
_geom_torsion_atom_site_label_2
_geom_torsion_atom_site_label_3
_geom_torsion_atom_site_label_4
_geom_torsion
C6 C1 C2 C3 36.3(16)
C1 C2 C3 C4 -50.1(18)
C2 C3 C4 C5 34.6(16)
C3 C4 C5 C6 -9.8(13)
C3 C4 C5 S1 169.1(8)
C4 C5 C6 C7 179.3(8)
S1 C5 C6 C7 0.4(8)
C4 C5 C6 C1 1.0(12)
S1 C5 C6 C1 -177.9(6)
C2 C1 C6 C5 -13.3(13)
C2 C1 C6 C7 168.6(10)
C5 C6 C7 C8 -1.3(10)
C1 C6 C7 C8 176.9(7)
C5 C6 C7 C9 -172.1(8)
C1 C6 C7 C9 6.1(13)
C9 C7 C8 N1 -4.8(13)
C6 C7 C8 N1 -176.6(8)
C9 C7 C8 S1 173.4(6)
C6 C7 C8 S1 1.6(9)
C8 C7 C9 O1 179.4(8)
C6 C7 C9 O1 -10.4(14)
C8 C7 C9 N2 1.5(11)
C6 C7 C9 N2 171.7(7)
C19 C14 C15 C16 1.5(15)
O2 C14 C15 C16 175.9(9)
C14 C15 C16 C17 -0.4(16)
C15 C16 C17 C18 -0.6(16)
C15 C16 C17 Br1 179.7(8)
C16 C17 C18 C19 0.6(15)
Br1 C17 C18 C19 -179.7(8)
C15 C14 C19 C18 -1.6(16)
O2 C14 C19 C18 -175.9(9)
C17 C18 C19 C14 0.5(16)
O2 C10 N1 C8 178.4(7)
N2 C10 N1 C8 -1.7(13)
C7 C8 N1 C10 4.8(13)
S1 C8 N1 C10 -173.3(6)
N1 C10 N2 C9 -1.2(12)
O2 C10 N2 C9 178.8(7)
N1 C10 N2 C11 173.0(8)
O2 C10 N2 C11 -7.0(10)
O1 C9 N2 C10 -176.8(7)
C7 C9 N2 C10 1.2(10)
O1 C9 N2 C11 8.7(10)
C7 C9 N2 C11 -173.3(7)
C12 C11 N2 C10 66.0(10)
C13 C11 N2 C10 -63.0(10)
C12 C11 N2 C9 -119.6(9)
C13 C11 N2 C9 111.4(8)
N1 C10 O2 C14 0.8(13)
N2 C10 O2 C14 -179.2(7)
C19 C14 O2 C10 -86.5(11)
C15 C14 O2 C10 99.1(10)
N1 C8 S1 C5 177.1(8)
C7 C8 S1 C5 -1.2(7)
C6 C5 S1 C8 0.4(6)
C4 C5 S1 C8 -178.6(7)

loop_
_cod_related_entry_id
_cod_related_entry_database
_cod_related_entry_code
1 ChemSpider 24741168
